data_7231131
loop_
_publ_author_name
'Tokoro, Yuichiro'
'Ohtsuka, Nobuhiko'
'Fukuzawa, Shin-ichi'
'Oyama, Toshiyuki'

_publ_section_title
;
 Intra- and intermolecular interaction of anthracene moieties in
 7,8-disilabicyclo[3.3.0]octadienyl-bridged bisanthracenes
;
_journal_issue 44
_journal_name_full 'RSC Advances'
_journal_page_first 25177
_journal_paper_doi 10.1039/C8RA05293J
_journal_volume 8
_journal_year 2018
_chemical_formula_moiety 'C H2 Cl2, C40 H26 O Si2'
_chemical_formula_sum 'C41 H28 Cl2 O Si2'
_chemical_formula_weight 663.75
_space_group_crystal_system triclinic
_space_group_IT_number 2
_space_group_name_Hall '-P 1'
_space_group_name_H-M_alt 'P -1'
_symmetry_Int_Tables_number 2
_symmetry_space_group_name_Hall '-P 1'
_symmetry_space_group_name_H-M 'P -1'
_atom_sites_solution_primary dual
_audit_creation_date 2018-04-07
_audit_creation_method
;
Olex2 1.2
(compiled Aug 10 2017 17:28:52 for OlexSys, GUI svn.r5381)
;
_audit_update_record
;
2018-04-07 deposited with the CCDC.
2018-07-09 downloaded from the CCDC.
;
_cell_angle_alpha 98.550(1)
_cell_angle_beta 97.125(1)
_cell_angle_gamma 107.149(1)
_cell_formula_units_Z 2
_cell_length_a 10.3826(2)
_cell_length_b 11.6392(2)
_cell_length_c 14.3255(2)
_cell_measurement_reflns_used 19691
_cell_measurement_temperature 223
_cell_measurement_theta_max 72.2830
_cell_measurement_theta_min 3.1670
_cell_volume 1609.80(5)
_computing_cell_refinement 'CrysAlisPro 1.171.39.20a (Rigaku OD, 2015)'
_computing_data_collection 'CrysAlisPro 1.171.39.20a (Rigaku OD, 2015)'
_computing_data_reduction 'CrysAlisPro 1.171.39.20a (Rigaku OD, 2015)'
_computing_molecular_graphics 'Olex2 (Dolomanov et al., 2009)'
_computing_publication_material 'Olex2 (Dolomanov et al., 2009)'
_computing_structure_refinement 'olex2.refine (Bourhis et al., 2015)'
_computing_structure_solution 'ShelXT (Sheldrick, 2015)'
_diffrn_ambient_temperature 223
_diffrn_detector 'CCD plate'
_diffrn_measured_fraction_theta_full 0.9807
_diffrn_measured_fraction_theta_max 0.9807
_diffrn_measurement_details
;
List of Runs (angles in degrees, time in seconds):

  # Type    Start    End  Width  t~exp~   \w     \q     \k     \f   Frames
#--------------------------------------------------------------------------
  1  \w     20.00  80.00   0.50    0.63    --   -8.60  77.00  60.00  120
  2  \w    -51.00  32.00   0.50    0.63    --   -8.60  82.00 -30.00  166
  3  \w    -48.00  -5.00   0.50    0.63    --   -8.60  77.00  60.00   86
  4  \w    -83.00 -34.00   0.50    0.63    --   -8.60 -57.00  90.00   98
  5  \w    -75.00 -49.00   0.50    0.63    --    8.60 -57.00 -30.00   52
  6  \w    -29.00  48.00   0.50    0.63    --    8.60 -38.00-150.00  154
  7  \w     34.00  66.00   0.50    0.63    --    8.60  57.00  30.00   64
  8  \w    -33.00  98.00   0.50    0.63    --    8.60  82.00-120.00  262
  9  \w    -34.00  19.00   0.50    0.63    --    8.60 -57.00  90.00  106
 10  \w     32.00  58.00   0.50    0.63    --    8.60  82.00 120.00   52
 11  \w     32.00  88.00   0.50    0.63    --    8.60  38.00-120.00  112
 12  \w    -80.00 -34.00   0.50    0.63    --    8.60 -38.00-150.00   92
 13  \w    -16.00   9.00   0.50    0.63    --    8.60  57.00  30.00   50
 14  \w    -17.00  35.00   0.50    0.63    --    8.60  38.00  60.00  104
 15  \w    -20.00  14.00   0.50    0.63    --    8.60 -57.00 -30.00   68
 16  \w    -13.00  65.00   0.50    0.63    --    8.60  82.00   0.00  156
 17  \w    -29.00   0.00   0.50    0.63    --    8.60  38.00-120.00   58
 18  \w    -24.00  11.00   0.50    0.63    --    8.60  82.00 120.00   70
 19  \w    -34.00  64.00   0.50    0.63    --   32.00 -65.00 172.07  196
 20  \w    153.00 188.00   0.50    2.51    --  100.10  82.00 120.00   70
 21  \w     65.00 105.00   0.50    2.51    --  100.10  45.00   0.00   80
 22  \w     58.00  89.00   0.50    2.51    --  100.10  82.00 120.00   62
 23  \w     65.00 107.00   0.50    2.51    --  100.10  45.00 -30.00   84
 24  \w    140.00 166.00   0.50    2.51    --  100.10  82.00-150.00   52
 25  \w    135.00 189.00   0.50    2.51    --  100.10  45.00 -60.00  108
 26  \w    128.00 185.00   0.50    2.51    --  100.10  45.00 -30.00  114
 27  \w    136.00 188.00   0.50    2.51    --  100.10  45.00  90.00  104
 28  \w    124.00 188.00   0.50    2.51    --  100.10  45.00   0.00  128
 29  \w     65.00 102.00   0.50    2.51    --  100.10  45.00 150.00   74
 30  \w    132.00 189.00   0.50    2.51    --  100.10  45.00 150.00  114
 31  \w     59.00  85.00   0.50    2.51    --  100.10  82.00-150.00   52
 32  \w    148.00 174.00   0.50    2.51    --  100.10  82.00 -60.00   52
 33  \w     98.00 124.00   0.50    2.51    --  100.10  82.00  30.00   52
 34  \w     66.00 104.00   0.50    2.51    --  100.10  45.00  90.00   76
 35  \w    157.00 189.00   0.50    2.51    --  100.10  82.00-180.00   64
 36  \w     58.00  91.00   0.50    2.51    --  100.10  82.00  60.00   66
 37  \w     58.00  92.00   0.50    2.51    --  100.10  82.00-180.00   68
 38  \w     58.00  90.00   0.50    2.51    --  100.10  82.00 -30.00   64
 39  \w    131.00 187.00   0.50    2.51    --  100.10  45.00-180.00  112
 40  \w    141.00 167.00   0.50    2.51    --  100.10  82.00-120.00   52
 41  \w    156.00 188.00   0.50    2.51    --  100.10  82.00 -30.00   64
 42  \w     58.00  83.00   0.50    2.51    --  100.10  82.00 -60.00   50
 43  \w     67.00 110.00   0.50    2.51    --  100.10  45.00-150.00   86
 44  \w    124.00 189.00   0.50    2.51    --  100.10  45.00-150.00  130
 45  \w     65.00  97.00   0.50    2.51    --  100.10  45.00 -90.00   64
 46  \w    135.00 189.00   0.50    2.51    --  100.10  45.00 -90.00  108
 47  \w     61.00  89.00   0.50    2.51    --  100.10  77.00 -60.00   56
 48  \w     66.00 117.00   0.50    2.51    --  100.10  45.00 -60.00  102
 49  \w     65.00 108.00   0.50    2.51    --  100.10  45.00-180.00   86
 50  \w     65.00 108.00   0.50    2.51    --  100.10  45.00 120.00   86
 51  \w    126.00 181.00   0.50    2.51    --  100.10  45.00 120.00  110
 52  \w     62.00 131.00   0.50    2.51    --  100.10 -82.00 120.00  138
 53  \w     58.00  91.00   0.50    2.51    --  100.10  82.00   0.00   66
 54  \w     58.00  90.00   0.50    2.51    --  100.10  82.00  90.00   64
 55  \w     78.00 126.00   0.50    2.51    --  100.10 -82.00-120.00   96
 56  \w    132.00 189.00   0.50    2.51    --  100.10  45.00  60.00  114
 57  \w     57.00 128.00   0.50    2.51    --  100.10 -82.00  30.00  142
 58  \w     58.00  84.00   0.50    2.51    --  100.10  82.00-120.00   52
 59  \w     61.00  92.00   0.50    2.51    --  100.10  77.00-150.00   62
 60  \w     61.00  91.00   0.50    2.51    --  100.10  77.00-120.00   60
 61  \w     65.00 104.00   0.50    2.51    --  100.10  45.00  60.00   78
 62  \w    124.00 178.00   0.50    2.51    --  100.10  45.00-120.00  108
 63  \w    164.00 189.00   0.50    2.51    --  100.10  77.00 -90.00   50
 64  \w     61.00  89.00   0.50    2.51    --  100.10  77.00  30.00   56
 65  \w    128.00 189.00   0.50    2.51    --  100.10  45.00  30.00  122
 66  \w     66.00 101.00   0.50    2.51    --  100.10  45.00-120.00   70
 67  \w     61.00  86.00   0.50    2.51    --  100.10  77.00 120.00   50
 68  \w     37.00 118.00   0.50    2.51    --  100.10 -82.00 -30.00  162
 69  \w     66.00  97.00   0.50    2.51    --  100.10  45.00  30.00   62
 70  \w     61.00  91.00   0.50    2.51    --  100.10  77.00 -90.00   60
 71  \w     60.00 137.00   0.50    2.51    --  100.10 -82.00-180.00  154
 72  \w     42.00  72.00   0.50    2.51    --  100.10 -82.00-120.00   60
 73  \w     58.00  92.00   0.50    2.51    --  100.10  82.00 150.00   68
 74  \w     33.00  58.00   0.50    2.51    --  100.10 -82.00 120.00   50
 75  \w    160.00 186.00   0.50    2.51    --  100.10  82.00  30.00   52
 76  \w     59.00  84.00   0.50    2.51    --  100.10  82.00  30.00   50
;
_diffrn_measurement_device 'four-circle diffractometer'
_diffrn_measurement_device_type 'XtaLAB Pro: Kappa dual home/near'
_diffrn_measurement_method '\w scans'
_diffrn_orient_matrix_type 'CrysAlisPro convention (1999,Acta A55,543-557)'
_diffrn_orient_matrix_UB_11 -0.1006811000
_diffrn_orient_matrix_UB_12 0.0477693000
_diffrn_orient_matrix_UB_13 -0.0587295000
_diffrn_orient_matrix_UB_21 -0.0544398000
_diffrn_orient_matrix_UB_22 0.0361507000
_diffrn_orient_matrix_UB_23 0.0914637000
_diffrn_orient_matrix_UB_31 0.1086204000
_diffrn_orient_matrix_UB_32 0.1279061000
_diffrn_orient_matrix_UB_33 0.0199241000
_diffrn_radiation_monochromator graphite
_diffrn_radiation_probe x-ray
_diffrn_radiation_type 'Cu K\a'
_diffrn_radiation_wavelength 1.54184
_diffrn_reflns_av_R_equivalents 0.0453
_diffrn_reflns_av_unetI/netI 0.0294
_diffrn_reflns_limit_h_max 12
_diffrn_reflns_limit_h_min -12
_diffrn_reflns_limit_k_max 14
_diffrn_reflns_limit_k_min -14
_diffrn_reflns_limit_l_max 17
_diffrn_reflns_limit_l_min -17
_diffrn_reflns_number 30926
_diffrn_reflns_theta_full 72.8200
_diffrn_reflns_theta_max 72.82
_diffrn_reflns_theta_min 3.17
_diffrn_source 'fine-focus sealed X-ray tube'
_diffrn_source_type 'Enhance (Cu) X-ray Source'
_exptl_absorpt_coefficient_mu 2.786
_exptl_absorpt_correction_T_max 1.00000
_exptl_absorpt_correction_T_min 0.85542
_exptl_absorpt_correction_type multi-scan
_exptl_absorpt_process_details
;
CrysAlisPro 1.171.39.20a (Rigaku Oxford Diffraction, 2015)
Empirical absorption correction using spherical harmonics,
 implemented in SCALE3 ABSPACK scaling algorithm.
;
_exptl_crystal_colour 'clear yellow'
_exptl_crystal_density_diffrn 1.3692
_exptl_crystal_description block
_exptl_crystal_F_000 692.1154
_exptl_crystal_size_max 0.228
_exptl_crystal_size_mid 0.195
_exptl_crystal_size_min 0.111
_refine_diff_density_max 0.2608
_refine_diff_density_min -0.5640
_refine_diff_density_rms 0.0760
_refine_ls_d_res_high 0.8069
_refine_ls_d_res_low 13.9409
_refine_ls_goodness_of_fit_ref 1.0346
_refine_ls_hydrogen_treatment constr
_refine_ls_matrix_type full
_refine_ls_number_constraints 55
_refine_ls_number_parameters 415
_refine_ls_number_reflns 6285
_refine_ls_number_restraints 0
_refine_ls_restrained_S_all 1.0346
_refine_ls_R_factor_all 0.0415
_refine_ls_R_factor_gt 0.0395
_refine_ls_shift/su_max 0.0000
_refine_ls_shift/su_mean 0.0000
_refine_ls_structure_factor_coef Fsqd
_refine_ls_weighting_details 'w=1/[\s^2^(Fo^2^)+(0.0608P)^2^+0.6189P] where P=(Fo^2^+2Fc^2^)/3'
_refine_ls_weighting_scheme calc
_refine_ls_wR_factor_gt 0.1059
_refine_ls_wR_factor_ref 0.1080
_reflns_Friedel_coverage 0.0
_reflns_limit_h_max 12
_reflns_limit_h_min -12
_reflns_limit_k_max 14
_reflns_limit_k_min -14
_reflns_limit_l_max 17
_reflns_limit_l_min 0
_reflns_number_gt 5829
_reflns_number_total 6285
_reflns_threshold_expression I>=2u(I)
_cod_data_source_file c8ra05293j2.cif
_cod_data_source_block yt3_077_180322
_cod_database_code 7231131
_chemical_oxdiff_formula C36H24OSi2
_reflns_odcompleteness_completeness 99.39
_reflns_odcompleteness_iscentric 1
_reflns_odcompleteness_theta 66.97
_olex2_refinement_description
;
1. Fixed Uiso
 At 1.2 times of:
  All C(H) groups, All C(H,H) groups
2.a Secondary CH2 refined with riding coordinates:
 C44(H44a,H44b)
2.b Aromatic/amide H refined with riding coordinates:
 C42(H42), C27(H27), C20(H20), C18(H18), C4(H4), C13(H13), C22(H22), C32(H32),
 C38(H38), C36(H36), C19(H19), C26(H26), C25(H25), C40(H40), C41(H41), C24(H24),
  C8(H8), C12(H12), C6(H6), C10(H10), C5(H5), C33(H33), C39(H39), C11(H11),
 C34(H34), C35(H35)
;
_olex2_submission_special_instructions 'No special instructions were received'
_oxdiff_exptl_absorpt_empirical_details
;
Empirical correction (ABSPACK) includes:
- Absorption correction using spherical harmonics
- Frame scaling
;
_oxdiff_exptl_absorpt_empirical_full_max 3.165
_oxdiff_exptl_absorpt_empirical_full_min 0.428

loop_
_space_group_symop_id
_space_group_symop_operation_xyz
1 x,y,z
2 -x,-y,-z

loop_
_atom_site_label
_atom_site_type_symbol
_atom_site_fract_x
_atom_site_fract_y
_atom_site_fract_z
_atom_site_U_iso_or_equiv
_atom_site_adp_type
_atom_site_occupancy
_atom_site_refinement_flags_posn
Cl46 Cl -0.11320(9) 0.69533(7) 0.45776(6) 0.0883(2) Uani 1.000000 .
Cl45 Cl 0.02420(7) 0.61909(7) 0.61354(5) 0.0753(2) Uani 1.000000 .
C44 C -0.1320(2) 0.6042(2) 0.54270(18) 0.0559(5) Uani 1.000000 .
H44a H -0.1922(2) 0.6258(2) 0.58377(18) 0.0671(6) Uiso 1.000000 R
H44b H -0.1749(2) 0.5192(2) 0.51075(18) 0.0671(6) Uiso 1.000000 R
Si2 Si 0.35735(4) 0.64983(3) 0.79503(3) 0.02108(11) Uani 1.000000 .
Si1 Si 0.44299(4) 0.75295(4) 0.64430(3) 0.02160(11) Uani 1.000000 .
O43 O 0.33969(10) 0.63585(9) 0.67797(7) 0.0235(2) Uani 1.000000 .
C17 C 0.53580(15) 0.64680(13) 0.83048(10) 0.0233(3) Uani 1.000000 .
C18 C 0.56719(16) 0.58948(15) 0.90331(11) 0.0299(3) Uani 1.000000 .
H18 H 0.49622(16) 0.54325(15) 0.92929(11) 0.0359(4) Uiso 1.000000 R
C19 C 0.70394(17) 0.59815(17) 0.94041(12) 0.0353(4) Uani 1.000000 .
H19 H 0.72145(17) 0.55703(17) 0.98897(12) 0.0423(4) Uiso 1.000000 R
C20 C 0.80810(16) 0.66661(16) 0.90449(11) 0.0321(3) Uani 1.000000 .
H20 H 0.89770(16) 0.67422(16) 0.93009(11) 0.0385(4) Uiso 1.000000 R
C21 C 0.78351(15) 0.72771(14) 0.82784(10) 0.0259(3) Uani 1.000000 .
C22 C 0.89327(15) 0.80025(16) 0.79406(11) 0.0307(3) Uani 1.000000 .
H22 H 0.98192(15) 0.80563(16) 0.82020(11) 0.0368(4) Uiso 1.000000 R
C23 C 0.87386(15) 0.86489(15) 0.72224(11) 0.0285(3) Uani 1.000000 .
C24 C 0.98764(17) 0.94227(17) 0.69096(13) 0.0373(4) Uani 1.000000 .
H24 H 1.07606(17) 0.94776(17) 0.71776(13) 0.0448(5) Uiso 1.000000 R
C25 C 0.96913(18) 1.00794(17) 0.62284(13) 0.0389(4) Uani 1.000000 .
H25 H 1.04438(18) 1.05890(17) 0.60376(13) 0.0467(5) Uiso 1.000000 R
C26 C 0.83446(18) 0.99862(16) 0.58074(12) 0.0360(4) Uani 1.000000 .
H26 H 0.82195(18) 1.04451(16) 0.53454(12) 0.0432(4) Uiso 1.000000 R
C27 C 0.72348(16) 0.92345(15) 0.60709(11) 0.0298(3) Uani 1.000000 .
H27 H 0.63636(16) 0.91801(15) 0.57752(11) 0.0357(4) Uiso 1.000000 R
C28 C 0.73667(15) 0.85230(13) 0.67909(10) 0.0239(3) Uani 1.000000 .
C29 C 0.62201(14) 0.77465(13) 0.70853(10) 0.0218(3) Uani 1.000000 .
C30 C 0.64471(14) 0.71564(13) 0.78657(10) 0.0216(3) Uani 1.000000 .
C3 C 0.39025(15) 0.88641(14) 0.69250(11) 0.0262(3) Uani 1.000000 .
C16 C 0.35745(14) 0.89821(13) 0.78851(11) 0.0253(3) Uani 1.000000 .
C15 C 0.34892(14) 0.80662(13) 0.84550(11) 0.0246(3) Uani 1.000000 .
C37 C 0.22224(15) 0.51914(14) 0.82108(10) 0.0242(3) Uani 1.000000 .
C38 C 0.22795(17) 0.40037(15) 0.79517(12) 0.0328(3) Uani 1.000000 .
H38 H 0.30220(17) 0.38885(15) 0.76944(12) 0.0393(4) Uiso 1.000000 R
C39 C 0.12493(19) 0.29967(16) 0.80719(15) 0.0404(4) Uani 1.000000 .
H39 H 0.12977(19) 0.22121(16) 0.78871(15) 0.0485(5) Uiso 1.000000 R
C40 C 0.01509(17) 0.31527(17) 0.84649(14) 0.0393(4) Uani 1.000000 .
H40 H -0.05291(17) 0.24760(17) 0.85598(14) 0.0471(5) Uiso 1.000000 R
C41 C 0.00627(17) 0.43119(18) 0.87166(13) 0.0381(4) Uani 1.000000 .
H41 H -0.06829(17) 0.44179(18) 0.89746(13) 0.0457(5) Uiso 1.000000 R
C42 C 0.10836(16) 0.53195(15) 0.85859(12) 0.0317(3) Uani 1.000000 .
H42 H 0.10089(16) 0.60977(15) 0.87513(12) 0.0380(4) Uiso 1.000000 R
C31 C 0.41850(16) 0.71045(14) 0.51143(10) 0.0275(3) Uani 1.000000 .
C36 C 0.3058(2) 0.72068(18) 0.45320(13) 0.0408(4) Uani 1.000000 .
H36 H 0.2518(2) 0.76355(18) 0.47938(13) 0.0490(5) Uiso 1.000000 R
C35 C 0.2736(2) 0.6668(2) 0.35577(14) 0.0557(6) Uani 1.000000 .
H35 H 0.1987(2) 0.6745(2) 0.31735(14) 0.0669(7) Uiso 1.000000 R
C34 C 0.3525(3) 0.60251(19) 0.31636(13) 0.0537(5) Uani 1.000000 .
H34 H 0.3302(3) 0.56619(19) 0.25161(13) 0.0644(7) Uiso 1.000000 R
C33 C 0.4645(2) 0.59195(18) 0.37294(13) 0.0457(5) Uani 1.000000 .
H33 H 0.5178(2) 0.54850(18) 0.34648(13) 0.0549(5) Uiso 1.000000 R
C32 C 0.49728(18) 0.64624(16) 0.46909(12) 0.0346(4) Uani 1.000000 .
H32 H 0.57377(18) 0.63978(16) 0.50648(12) 0.0416(4) Uiso 1.000000 R
C14 C 0.33499(15) 0.83397(14) 0.94284(11) 0.0284(3) Uani 1.000000 .
C4 C 0.39711(16) 0.98033(15) 0.64325(13) 0.0331(3) Uani 1.000000 .
H4 H 0.41661(16) 0.97111(15) 0.58146(13) 0.0397(4) Uiso 1.000000 R
C5 C 0.37551(18) 1.09076(16) 0.68333(14) 0.0399(4) Uani 1.000000 .
H5 H 0.37866(18) 1.15173(16) 0.64762(14) 0.0479(5) Uiso 1.000000 R
C6 C 0.35041(17) 1.10640(15) 0.77361(15) 0.0389(4) Uani 1.000000 .
H6 H 0.33953(17) 1.18004(15) 0.80042(15) 0.0467(5) Uiso 1.000000 R
C7 C 0.34003(15) 1.01274(14) 0.82940(13) 0.0312(3) Uani 1.000000 .
C8 C 0.31644(17) 1.03251(16) 0.92280(14) 0.0375(4) Uani 1.000000 .
H8 H 0.30087(17) 1.10501(16) 0.94688(14) 0.0450(5) Uiso 1.000000 R
C9 C 0.31534(16) 0.94765(15) 0.98130(12) 0.0333(3) Uani 1.000000 .
C10 C 0.30049(18) 0.97200(18) 1.07980(14) 0.0434(4) Uani 1.000000 .
H10 H 0.28493(18) 1.04440(18) 1.10416(14) 0.0521(5) Uiso 1.000000 R
C11 C 0.30859(18) 0.89218(19) 1.13803(13) 0.0440(4) Uani 1.000000 .
H11 H 0.29916(18) 0.91003(19) 1.20180(13) 0.0528(5) Uiso 1.000000 R
C12 C 0.33142(17) 0.78151(18) 1.10181(12) 0.0390(4) Uani 1.000000 .
H12 H 0.33852(17) 0.72732(18) 1.14228(12) 0.0468(5) Uiso 1.000000 R
C13 C 0.34314(16) 0.75346(16) 1.00813(11) 0.0321(3) Uani 1.000000 .
H13 H 0.35689(16) 0.67952(16) 0.98587(11) 0.0385(4) Uiso 1.000000 R

loop_
_atom_site_aniso_label
_atom_site_aniso_U_11
_atom_site_aniso_U_22
_atom_site_aniso_U_33
_atom_site_aniso_U_12
_atom_site_aniso_U_13
_atom_site_aniso_U_23
Cl46 0.1034(6) 0.0726(4) 0.0812(5) 0.0162(4) -0.0074(4) 0.0356(4)
Cl45 0.0614(4) 0.1022(5) 0.0650(4) 0.0404(4) -0.0063(3) 0.0097(3)
C44 0.0439(11) 0.0600(14) 0.0637(14) 0.0165(10) 0.0038(10) 0.0167(11)
Si2 0.02130(19) 0.0217(2) 0.02022(19) 0.00518(15) 0.00418(14) 0.00696(14)
Si1 0.02168(19) 0.0241(2) 0.01905(19) 0.00604(16) 0.00158(14) 0.00854(14)
O43 0.0235(5) 0.0236(5) 0.0216(5) 0.0042(4) 0.0021(4) 0.0070(4)
C17 0.0257(7) 0.0249(7) 0.0199(6) 0.0078(6) 0.0035(5) 0.0066(5)
C18 0.0311(8) 0.0363(8) 0.0256(7) 0.0103(7) 0.0068(6) 0.0152(6)
C19 0.0373(9) 0.0472(10) 0.0276(8) 0.0175(8) 0.0036(6) 0.0207(7)
C20 0.0285(8) 0.0428(9) 0.0280(8) 0.0146(7) 0.0003(6) 0.0139(7)
C21 0.0251(7) 0.0300(8) 0.0225(7) 0.0087(6) 0.0012(5) 0.0076(6)
C22 0.0228(7) 0.0386(9) 0.0293(8) 0.0078(7) 0.0001(6) 0.0102(7)
C23 0.0242(7) 0.0315(8) 0.0265(7) 0.0039(6) 0.0028(6) 0.0076(6)
C24 0.0245(7) 0.0430(10) 0.0396(9) 0.0018(7) 0.0031(7) 0.0140(8)
C25 0.0308(8) 0.0390(10) 0.0409(9) -0.0027(7) 0.0084(7) 0.0162(8)
C26 0.0375(9) 0.0360(9) 0.0350(9) 0.0066(7) 0.0072(7) 0.0181(7)
C27 0.0289(7) 0.0312(8) 0.0296(8) 0.0070(6) 0.0043(6) 0.0132(6)
C28 0.0247(7) 0.0243(7) 0.0214(7) 0.0058(6) 0.0034(5) 0.0058(5)
C29 0.0233(7) 0.0220(7) 0.0198(6) 0.0063(6) 0.0027(5) 0.0059(5)
C30 0.0236(7) 0.0225(7) 0.0187(6) 0.0073(6) 0.0028(5) 0.0047(5)
C3 0.0217(7) 0.0251(7) 0.0310(8) 0.0061(6) 0.0006(6) 0.0098(6)
C16 0.0180(6) 0.0222(7) 0.0333(8) 0.0044(6) 0.0017(5) 0.0049(6)
C15 0.0199(6) 0.0232(7) 0.0278(7) 0.0039(6) 0.0029(5) 0.0035(6)
C37 0.0249(7) 0.0255(7) 0.0204(7) 0.0045(6) 0.0023(5) 0.0075(5)
C38 0.0314(8) 0.0287(8) 0.0379(9) 0.0076(7) 0.0098(7) 0.0065(6)
C39 0.0366(9) 0.0253(8) 0.0550(11) 0.0041(7) 0.0054(8) 0.0086(7)
C40 0.0283(8) 0.0354(9) 0.0470(10) -0.0032(7) 0.0035(7) 0.0165(8)
C41 0.0238(7) 0.0459(10) 0.0404(9) 0.0037(7) 0.0091(7) 0.0086(8)
C42 0.0274(7) 0.0300(8) 0.0363(8) 0.0076(7) 0.0063(6) 0.0050(6)
C31 0.0314(7) 0.0274(8) 0.0215(7) 0.0042(6) 0.0023(6) 0.0104(6)
C36 0.0447(10) 0.0436(10) 0.0320(9) 0.0148(8) -0.0059(7) 0.0101(7)
C35 0.0688(14) 0.0540(13) 0.0332(10) 0.0125(11) -0.0190(9) 0.0122(9)
C34 0.0871(16) 0.0399(10) 0.0225(8) 0.0062(11) 0.0021(9) 0.0062(7)
C33 0.0664(13) 0.0363(10) 0.0329(9) 0.0101(9) 0.0183(9) 0.0070(7)
C32 0.0397(9) 0.0344(9) 0.0294(8) 0.0089(7) 0.0080(7) 0.0098(7)
C14 0.0206(7) 0.0285(8) 0.0300(8) 0.0010(6) 0.0047(6) 0.0003(6)
C4 0.0309(8) 0.0300(8) 0.0391(9) 0.0085(7) 0.0017(7) 0.0155(7)
C5 0.0356(9) 0.0283(9) 0.0576(11) 0.0103(7) 0.0012(8) 0.0194(8)
C6 0.0306(8) 0.0236(8) 0.0618(12) 0.0101(7) 0.0018(8) 0.0082(7)
C7 0.0213(7) 0.0238(8) 0.0457(9) 0.0059(6) 0.0022(6) 0.0038(7)
C8 0.0284(8) 0.0279(8) 0.0511(10) 0.0080(7) 0.0059(7) -0.0044(7)
C9 0.0239(7) 0.0311(8) 0.0374(9) 0.0027(6) 0.0057(6) -0.0044(7)
C10 0.0339(9) 0.0417(10) 0.0416(10) 0.0022(8) 0.0093(7) -0.0134(8)
C11 0.0348(9) 0.0515(11) 0.0303(9) -0.0026(8) 0.0098(7) -0.0088(8)
C12 0.0310(8) 0.0468(10) 0.0274(8) -0.0030(7) 0.0051(6) 0.0026(7)
C13 0.0284(7) 0.0338(9) 0.0277(8) 0.0016(7) 0.0054(6) 0.0029(6)

loop_
_atom_type_symbol
_atom_type_scat_dispersion_real
_atom_type_scat_dispersion_imag
_atom_type_scat_Cromer_Mann_a1
_atom_type_scat_Cromer_Mann_a2
_atom_type_scat_Cromer_Mann_a3
_atom_type_scat_Cromer_Mann_a4
_atom_type_scat_Cromer_Mann_b1
_atom_type_scat_Cromer_Mann_b2
_atom_type_scat_Cromer_Mann_b3
_atom_type_scat_Cromer_Mann_b4
_atom_type_scat_Cromer_Mann_c
_atom_type_scat_source
_atom_type_scat_dispersion_source
H 0.00000 0.00000 0.49300 0.32291 0.14019 0.04081 10.51090 26.12570 3.14236 57.79970 0.0030380000826 'International Tables Volume C Table 6.1.1.4 (pp. 500-502)' 'Henke, Gullikson and Davis, At. Data and Nucl. Data Tables, 1993, 54, 2'
C 0.01920 0.00962 2.31000 1.02000 1.58860 0.86500 20.84390 10.20750 0.56870 51.65120 0.215599998832 'International Tables Volume C Table 6.1.1.4 (pp. 500-502)' 'Henke, Gullikson and Davis, At. Data and Nucl. Data Tables, 1993, 54, 2'
Si 0.25539 0.32544 6.29150 3.03530 1.98910 1.54100 2.43860 32.33370 0.67850 81.69370 1.14069998264 'International Tables Volume C Table 6.1.1.4 (pp. 500-502)' 'Henke, Gullikson and Davis, At. Data and Nucl. Data Tables, 1993, 54, 2'
O 0.05239 0.03377 3.04850 2.28680 1.54630 0.86700 13.27710 5.70110 0.32390 32.90890 0.250800013542 'International Tables Volume C Table 6.1.1.4 (pp. 500-502)' 'Henke, Gullikson and Davis, At. Data and Nucl. Data Tables, 1993, 54, 2'
Cl 0.36843 0.69943 11.46040 7.19640 6.25560 1.64550 0.01040 1.16620 18.51940 47.77840 -9.55739974976 'International Tables Volume C Table 6.1.1.4 (pp. 500-502)' 'Henke, Gullikson and Davis, At. Data and Nucl. Data Tables, 1993, 54, 2'

loop_
_exptl_crystal_face_index_h
_exptl_crystal_face_index_k
_exptl_crystal_face_index_l
_exptl_crystal_face_perp_dist
6 -1 2 0.1051
6 -4 3 0.0985
4 -7 3 0.0903
-2 -6 1 0.1042
-3 7 -3 0.0226
5 2 1 0.0935
6 -5 2 0.0996
3 -7 2 0.0920
-4 7 -2 0.0185
-5 -2 -1 0.1004
3 -7 1 0.0936
-5 -2 0 0.1040
5 -7 1 0.1047
6 -4 0 0.1163
-3 7 -1 0.1080
5 2 -1 0.1072
6 -4 -1 0.1219
3 -7 0 0.1094
-6 -2 1 0.1059
-3 7 0 0.1128
5 -7 -1 0.1150
7 -3 -2 0.1236
-4 7 1 0.1201
5 -6 -2 0.1303
7 -3 -2 0.1297
-5 6 2 0.1190
-5 -3 1 0.1033
4 -6 -3 0.1237
7 -2 -3 0.1294
-4 7 3 0.1195
5 -6 -4 0.1264
6 -2 -4 0.1265
-4 6 4 0.1194
5 -5 -5 0.1211
6 -1 -5 0.1280
5 -4 -6 0.1227
-6 -2 4 0.1210
-4 5 6 0.1214
4 -4 -6 0.1214
-6 -1 5 0.1251
4 -4 -7 0.1190
-5 -1 6 0.1318
-3 4 7 0.1184
3 -3 -8 0.1169
5 1 -7 0.1296
-3 3 8 0.1100
-4 -4 4 0.1152
2 -2 -8 0.1083
-2 2 8 0.1083
-2 2 9 0.1010
-4 -3 7 0.1210
1 -2 -9 0.1036
-1 1 9 0.1017
0 -1 -9 0.1004
-2 -3 9 0.1064
0 1 9 0.0945
0 1 -9 0.1026
0 2 -9 0.0962
-1 0 -9 0.0947
0 -3 9 0.0971
1 0 9 0.0930
2 -1 9 0.0891
-2 2 -8 0.0823
1 -4 8 0.0894
-3 2 -8 0.0777
1 -4 8 0.0795

loop_
_geom_angle_atom_site_label_1
_geom_angle_atom_site_label_2
_geom_angle_atom_site_label_3
_geom_angle
Cl45 C44 Cl46 112.65(13)
H44a C44 Cl46 109.06(9)
H44a C44 Cl45 109.06(9)
H44b C44 Cl46 109.06(9)
H44b C44 Cl45 109.06(9)
H44b C44 H44a 107.8
C17 Si2 O43 103.13(6)
C15 Si2 O43 107.38(6)
C15 Si2 C17 108.99(6)
C37 Si2 O43 107.61(6)
C37 Si2 C17 114.07(6)
C37 Si2 C15 114.79(6)
C29 Si1 O43 106.55(6)
C3 Si1 O43 104.62(6)
C3 Si1 C29 108.77(6)
C31 Si1 O43 105.52(6)
C31 Si1 C29 114.31(7)
C31 Si1 C3 116.11(7)
Si1 O43 Si2 113.02(6)
C18 C17 Si2 120.88(11)
C30 C17 Si2 119.33(10)
C30 C17 C18 119.54(13)
H18 C18 C17 118.73(9)
C19 C18 C17 122.54(14)
C19 C18 H18 118.73(9)
H19 C19 C18 120.32(9)
C20 C19 C18 119.36(14)
C20 C19 H19 120.32(9)
H20 C20 C19 119.32(9)
C21 C20 C19 121.35(14)
C21 C20 H20 119.32(9)
C22 C21 C20 119.97(14)
C30 C21 C20 119.97(13)
C30 C21 C22 120.05(13)
H22 C22 C21 119.14(9)
C23 C22 C21 121.72(14)
C23 C22 H22 119.14(9)
C24 C23 C22 120.95(14)
C28 C23 C22 119.04(13)
C28 C23 C24 120.01(14)
H24 C24 C23 119.45(9)
C25 C24 C23 121.10(15)
C25 C24 H24 119.45(10)
H25 C25 C24 120.15(10)
C26 C25 C24 119.71(15)
C26 C25 H25 120.15(9)
H26 C26 C25 119.59(9)
C27 C26 C25 120.81(15)
C27 C26 H26 119.59(10)
H27 C27 C26 119.01(10)
C28 C27 C26 121.98(15)
C28 C27 H27 119.01(9)
C27 C28 C23 116.36(13)
C29 C28 C23 120.84(13)
C29 C28 C27 122.79(13)
C28 C29 Si1 119.43(10)
C30 C29 Si1 121.64(10)
C30 C29 C28 118.92(12)
C21 C30 C17 117.06(12)
C29 C30 C17 123.71(12)
C29 C30 C21 119.19(12)
C16 C3 Si1 119.14(10)
C4 C3 Si1 120.82(12)
C4 C3 C16 119.61(14)
C15 C16 C3 123.84(13)
C7 C16 C3 117.26(13)
C7 C16 C15 118.81(14)
C16 C15 Si2 121.71(11)
C14 C15 Si2 119.06(11)
C14 C15 C16 119.23(14)
C38 C37 Si2 119.02(11)
C42 C37 Si2 123.30(12)
C42 C37 C38 117.48(14)
H38 C38 C37 119.47(9)
C39 C38 C37 121.06(15)
C39 C38 H38 119.47(10)
H39 C39 C38 119.90(10)
C40 C39 C38 120.20(16)
C40 C39 H39 119.90(10)
H40 C40 C39 120.06(10)
C41 C40 C39 119.88(16)
C41 C40 H40 120.06(10)
H41 C41 C40 120.00(10)
C42 C41 C40 120.01(15)
C42 C41 H41 120.00(10)
C41 C42 C37 121.35(15)
H42 C42 C37 119.33(9)
H42 C42 C41 119.33(10)
C36 C31 Si1 120.93(13)
C32 C31 Si1 120.02(11)
C32 C31 C36 117.94(15)
H36 C36 C31 119.83(10)
C35 C36 C31 120.35(18)
C35 C36 H36 119.83(13)
H35 C35 C36 119.85(13)
C34 C35 C36 120.29(19)
C34 C35 H35 119.85(11)
H34 C34 C35 119.98(11)
C33 C34 C35 120.03(17)
C33 C34 H34 119.98(12)
H33 C33 C34 120.14(12)
C32 C33 C34 119.72(19)
C32 C33 H33 120.14(12)
C33 C32 C31 121.65(17)
H32 C32 C31 119.17(9)
H32 C32 C33 119.17(12)
C9 C14 C15 120.64(15)
C13 C14 C15 122.75(14)
C13 C14 C9 116.58(14)
H4 C4 C3 118.81(10)
C5 C4 C3 122.38(16)
C5 C4 H4 118.81(10)
H5 C5 C4 120.32(10)
C6 C5 C4 119.36(15)
C6 C5 H5 120.32(10)
H6 C6 C5 119.10(10)
C7 C6 C5 121.80(16)
C7 C6 H6 119.10(10)
C6 C7 C16 119.50(15)
C8 C7 C16 120.10(15)
C8 C7 C6 120.39(15)
H8 C8 C7 118.96(10)
C9 C8 C7 122.08(15)
C9 C8 H8 118.96(10)
C8 C9 C14 118.81(15)
C10 C9 C14 119.23(16)
C10 C9 C8 121.91(16)
H10 C10 C9 119.24(11)
C11 C10 C9 121.51(17)
C11 C10 H10 119.24(11)
H11 C11 C10 120.09(11)
C12 C11 C10 119.83(16)
C12 C11 H11 120.09(11)
H12 C12 C11 119.70(11)
C13 C12 C11 120.60(18)
C13 C12 H12 119.70(12)
C12 C13 C14 122.21(17)
H13 C13 C14 118.90(9)
H13 C13 C12 118.90(12)

loop_
_geom_bond_atom_site_label_1
_geom_bond_atom_site_label_2
_geom_bond_distance
Cl46 C44 1.722(2)
Cl45 C44 1.750(2)
C44 H44a 0.9700
C44 H44b 0.9700
Si2 O43 1.6424(10)
Si2 C17 1.8715(15)
Si2 C15 1.8917(15)
Si2 C37 1.8604(15)
Si1 O43 1.6438(10)
Si1 C29 1.8960(14)
Si1 C3 1.8618(16)
Si1 C31 1.8597(15)
C17 C18 1.375(2)
C17 C30 1.4521(19)
C18 H18 0.9300
C18 C19 1.422(2)
C19 H19 0.9300
C19 C20 1.349(2)
C20 H20 0.9300
C20 C21 1.431(2)
C21 C22 1.392(2)
C21 C30 1.446(2)
C22 H22 0.9300
C22 C23 1.390(2)
C23 C24 1.425(2)
C23 C28 1.437(2)
C24 H24 0.9300
C24 C25 1.355(2)
C25 H25 0.9300
C25 C26 1.419(2)
C26 H26 0.9300
C26 C27 1.359(2)
C27 H27 0.9300
C27 C28 1.433(2)
C28 C29 1.4196(19)
C29 C30 1.4268(19)
C3 C16 1.454(2)
C3 C4 1.376(2)
C16 C15 1.425(2)
C16 C7 1.445(2)
C15 C14 1.418(2)
C37 C38 1.398(2)
C37 C42 1.395(2)
C38 H38 0.9300
C38 C39 1.383(2)
C39 H39 0.9300
C39 C40 1.379(3)
C40 H40 0.9300
C40 C41 1.377(3)
C41 H41 0.9300
C41 C42 1.384(2)
C42 H42 0.9300
C31 C36 1.396(2)
C31 C32 1.394(2)
C36 H36 0.9300
C36 C35 1.398(3)
C35 H35 0.9300
C35 C34 1.379(3)
C34 H34 0.9300
C34 C33 1.381(3)
C33 H33 0.9300
C33 C32 1.382(2)
C32 H32 0.9300
C14 C9 1.437(2)
C14 C13 1.431(2)
C4 H4 0.9300
C4 C5 1.419(2)
C5 H5 0.9300
C5 C6 1.347(3)
C6 H6 0.9300
C6 C7 1.432(2)
C7 C8 1.388(3)
C8 H8 0.9300
C8 C9 1.386(3)
C9 C10 1.434(2)
C10 H10 0.9300
C10 C11 1.351(3)
C11 H11 0.9300
C11 C12 1.413(3)
C12 H12 0.9300
C12 C13 1.362(2)
C13 H13 0.9300

loop_
_exptl_oxdiff_crystal_face_indexfrac_h
_exptl_oxdiff_crystal_face_indexfrac_k
_exptl_oxdiff_crystal_face_indexfrac_l
_exptl_oxdiff_crystal_face_x
_exptl_oxdiff_crystal_face_y
_exptl_oxdiff_crystal_face_z
6.0230 -0.6788 2.3539 -0.7771 -0.1371 0.6143
5.7998 -4.1611 3.2188 -0.9717 -0.1718 0.1619
3.8087 -6.8745 3.2381 -0.9020 -0.1597 -0.4011
-1.8944 -6.2534 1.0151 -0.1676 -0.0301 -0.9854
-3.3670 7.1103 -3.1430 0.8632 0.1529 0.4811
5.3215 2.1126 0.8209 -0.4831 -0.1382 0.8646
5.9453 -4.5868 2.3505 -0.9557 -0.2745 0.1059
3.4184 -7.2563 2.3045 -0.8261 -0.2376 -0.5109
-3.5597 7.1994 -2.3261 0.8389 0.2413 0.4878
-4.9999 -1.9999 -1.0002 0.4666 0.1084 -0.8188
2.9998 -7.0004 0.9999 -0.6952 -0.3249 -0.5496
-5.0000 -1.9999 -0.0002 0.4079 0.1999 -0.7989
4.9998 -7.0004 1.0000 -0.8965 -0.4338 -0.3324
5.9998 -4.0003 0.0001 -0.7952 -0.4712 0.1400
-2.9998 7.0004 -0.9999 0.6952 0.3249 0.5496
5.0000 2.0000 -0.9997 -0.3492 -0.2913 0.7790
5.9999 -4.0003 -0.9999 -0.7364 -0.5627 0.1201
2.9998 -7.0004 -0.0001 -0.6364 -0.4164 -0.5695
-6.0000 -1.9999 0.9997 0.4498 0.3458 -0.8876
-2.9998 7.0004 0.0001 0.6364 0.4164 0.5695
4.9998 -7.0004 -1.0000 -0.7791 -0.6167 -0.3722
6.9999 -3.0003 -1.9998 -0.7306 -0.6724 0.3367
-3.9998 7.0004 1.0000 0.6784 0.5623 0.4808
4.9999 -6.0003 -2.0000 -0.6726 -0.6720 -0.2642
6.9999 -3.0003 -1.9998 -0.7306 -0.6724 0.3367
-4.9999 6.0003 2.0000 0.6726 0.6720 0.2642
-5.0000 -3.0000 0.9997 0.3014 0.2552 -0.9069
3.9999 -6.0003 -3.0000 -0.5132 -0.7091 -0.3928
6.9999 -2.0002 -2.9998 -0.6241 -0.7278 0.4447
-3.9999 7.0003 3.0000 0.5609 0.7452 0.5207
4.9999 -6.0003 -3.9999 -0.5551 -0.8550 -0.3041
6.0000 -2.0001 -3.9998 -0.4647 -0.7648 0.3162
-3.9999 6.0002 4.0000 0.4544 0.8005 0.4127
5.0000 -5.0002 -4.9999 -0.4486 -0.9103 -0.1961
6.0000 -1.0001 -4.9997 -0.3582 -0.8201 0.4242
5.0000 -4.0001 -5.9998 -0.3421 -0.9656 -0.0881
-6.0001 -2.0000 3.9997 0.2737 0.6202 -0.8279
-4.0000 5.0001 5.9999 0.2892 0.9473 0.3246
4.0000 -4.0001 -5.9999 -0.2414 -0.9111 -0.1967
-6.0001 -1.0000 4.9997 0.2627 0.7478 -0.6800
4.0001 -4.0001 -6.9999 -0.1827 -1.0026 -0.2166
-5.0001 -1.0001 5.9997 0.1033 0.7848 -0.5515
-3.0001 4.0000 6.9999 0.0820 0.9482 0.3252
3.0001 -3.0000 -7.9999 0.0245 -1.0035 -0.2172
5.0001 1.0001 -6.9997 -0.0446 -0.8763 0.5316
-3.0001 3.0000 7.9999 -0.0245 1.0035 0.2172
-4.0001 -4.0001 3.9997 -0.0232 0.4390 -0.8664
2.0002 -1.9999 -7.9999 0.1729 -0.9129 -0.1979
-2.0002 1.9999 7.9999 -0.1729 0.9129 0.1979
-2.0002 1.9999 8.9999 -0.2316 1.0043 0.2178
-4.0002 -3.0002 6.9997 -0.1517 0.7495 -0.6788
1.0002 -1.9998 -8.9999 0.3323 -0.9499 -0.3265
-1.0002 0.9998 8.9999 -0.3801 0.9138 0.1986
0.0002 -0.9998 -8.9999 0.4808 -0.8593 -0.3072
-2.0003 -3.0003 8.9997 -0.4705 0.8236 -0.4217
-0.0002 0.9998 8.9999 -0.4808 0.8593 0.3072
0.0003 1.0003 -8.9998 0.5763 -0.7870 -0.0513
0.0003 2.0003 -8.9998 0.6241 -0.7509 0.0766
-0.9997 0.0003 -8.9999 0.6292 -0.7687 -0.2879
-0.0003 -3.0004 8.9998 -0.6718 0.7147 -0.2045
0.9997 -0.0003 8.9999 -0.6292 0.7687 0.2879
1.9997 -1.0004 8.9999 -0.7777 0.6781 0.2686
-1.9997 2.0004 -7.9999 0.7667 -0.5505 -0.1207
0.9997 -4.0004 7.9998 -0.7616 0.5327 -0.2437
-2.9997 2.0004 -7.9999 0.8674 -0.4961 -0.2294
0.9997 -4.0004 7.9998 -0.7616 0.5327 -0.2437
